data_7237839
loop_
_publ_author_name
'Ptak, Maciej'
'Collings, Ines E.'
'Svane, Katrine L.'
'Sieradzki, Adam'
'Paraguassu, Waldeci'
'M\;aczka, Miros\/law'

_publ_section_title
;
 Pressure-enhanced ferroelectric polarisation in a polar perovskite-like
 [C2H5NH3]Na0.5Cr0.5(HCOO)3 metal--organic framework
;
_journal_issue 28
_journal_name_full 'Journal of Materials Chemistry C'
_journal_page_first 8660
_journal_paper_doi 10.1039/C9TC01924C
_journal_volume 7
_journal_year 2019
_chemical_formula_moiety 'C6 H6 Cr Na O12, 2(C2 H8 N)'
_chemical_formula_sum 'C10 H22 Cr N2 Na O12'
_chemical_formula_weight 437.28
_space_group_crystal_system monoclinic
_space_group_IT_number 7
_space_group_name_Hall 'P -2yac'
_space_group_name_H-M_alt 'P 1 n 1'
_atom_sites_solution_hydrogens geom
_audit_creation_method SHELXL-2016/6
_audit_update_record
;
2019-02-11 deposited with the CCDC.	2019-06-20 downloaded from the CCDC.
;
_cell_angle_alpha 90
_cell_angle_beta 90.906(12)
_cell_angle_gamma 90
_cell_formula_units_Z 2
_cell_length_a 8.0271(4)
_cell_length_b 8.8885(5)
_cell_length_c 11.722(6)
_cell_measurement_reflns_used 473
_cell_measurement_temperature 293(2)
_cell_measurement_theta_max 17.7880
_cell_measurement_theta_min 2.8380
_cell_volume 836.2(4)
_computing_cell_refinement 'CrysAlisPro (Agilent Technologies, 2013)'
_computing_data_reduction 'CrysAlisPro (Agilent Technologies, 2013)'
_computing_molecular_graphics 'SHELXLE-2011 (Huebschle, 2011)'
_computing_structure_refinement 'SHELXL-2016/6 (Sheldrick, 2016)'
_computing_structure_solution 'SHELXT 2014/5 (Sheldrick, 2014)'
_diffrn_ambient_pressure '1.85 GPa'
_diffrn_ambient_temperature 293(2)
_diffrn_detector_area_resol_mean 7
_diffrn_measured_fraction_theta_full 0.460
_diffrn_measured_fraction_theta_max 0.255
_diffrn_measurement_device_type 'ID15B beamline, ESRF'
_diffrn_measurement_method 'omega scans'
_diffrn_radiation_type synchrotron
_diffrn_radiation_wavelength 0.41134
_diffrn_reflns_av_R_equivalents 0.0266
_diffrn_reflns_av_unetI/netI 0.0502
_diffrn_reflns_Laue_measured_fraction_full 0.460
_diffrn_reflns_Laue_measured_fraction_max 0.255
_diffrn_reflns_limit_h_max 14
_diffrn_reflns_limit_h_min -14
_diffrn_reflns_limit_k_max 16
_diffrn_reflns_limit_k_min -15
_diffrn_reflns_limit_l_max 7
_diffrn_reflns_limit_l_min -6
_diffrn_reflns_number 3079
_diffrn_reflns_point_group_measured_fraction_full 0.429
_diffrn_reflns_point_group_measured_fraction_max 0.213
_diffrn_reflns_theta_full 14.288
_diffrn_reflns_theta_max 22.137
_diffrn_reflns_theta_min 1.979
_diffrn_source synchrotron
_exptl_absorpt_coefficient_mu 0.185
_exptl_absorpt_correction_T_max 1.00000
_exptl_absorpt_correction_T_min 0.92147
_exptl_absorpt_correction_type multi-scan
_exptl_absorpt_process_details
;
CrysAlisPro 1.171.39.46 (Rigaku Oxford Diffraction, 2018)
Empirical absorption correction using spherical harmonics,
 implemented in SCALE3 ABSPACK scaling algorithm.
;
_exptl_crystal_colour 'dark blue'
_exptl_crystal_density_diffrn 1.737
_exptl_crystal_description block
_exptl_crystal_F_000 454
_exptl_crystal_size_max 0.060
_exptl_crystal_size_mid 0.050
_exptl_crystal_size_min 0.030
_refine_diff_density_max 0.421
_refine_diff_density_min -0.528
_refine_diff_density_rms 0.050
_refine_ls_abs_structure_details
;
 Flack x determined using 617 quotients [(I+)-(I-)]/[(I+)+(I-)]
 (Parsons, Flack and Wagner, Acta Cryst. B69 (2013) 249-259).
;
_refine_ls_abs_structure_Flack 0.93(6)
_refine_ls_extinction_method none
_refine_ls_goodness_of_fit_ref 1.128
_refine_ls_hydrogen_treatment constr
_refine_ls_matrix_type full
_refine_ls_number_parameters 239
_refine_ls_number_reflns 2290
_refine_ls_number_restraints 20
_refine_ls_restrained_S_all 1.123
_refine_ls_R_factor_all 0.0606
_refine_ls_R_factor_gt 0.0430
_refine_ls_shift/su_max 0.000
_refine_ls_shift/su_mean 0.000
_refine_ls_structure_factor_coef Fsqd
_refine_ls_weighting_details 'w=1/[\s^2^(Fo^2^)+(0.0251P)^2^+0.4893P] where P=(Fo^2^+2Fc^2^)/3'
_refine_ls_weighting_scheme calc
_refine_ls_wR_factor_gt 0.0888
_refine_ls_wR_factor_ref 0.1113
_reflns_Friedel_coverage 0.668
_reflns_Friedel_fraction_full 0.398
_reflns_Friedel_fraction_max 0.171
_reflns_number_gt 1737
_reflns_number_total 2290
_reflns_threshold_expression 'I > 2\s(I)'
_cod_data_source_file c9tc01924c2.cif
_cod_data_source_block EtaNaCrF_c1_p05
_cod_original_cell_volume 836.2(5)
_cod_original_sg_symbol_H-M 'P n'
_cod_database_code 7237839
_shelx_shelxl_version_number 2016/6
_shelx_space_group_comment
;
The symmetry employed for this shelxl refinement is uniquely defined
by the following loop, which should always be used as a source of
symmetry information in preference to the above space-group names.
They are only intended as comments.
;

loop_
_space_group_symop_operation_xyz
'x, y, z'
'x+1/2, -y, z+1/2'

loop_
_atom_site_label
_atom_site_type_symbol
_atom_site_fract_x
_atom_site_fract_y
_atom_site_fract_z
_atom_site_U_iso_or_equiv
_atom_site_adp_type
_atom_site_occupancy
_atom_site_site_symmetry_order
_atom_site_calc_flag
_atom_site_refinement_flags_posn
_atom_site_refinement_flags_adp
Cr1 Cr 0.58281(12) 0.78089(10) 0.50173(18) 0.0285(9) Uani 1 1 d . .
Na1 Na 0.0790(5) 0.2806(2) 0.5031(9) 0.031(2) Uani 1 1 d . .
C1 C 0.8592(9) 0.5721(9) 0.5308(17) 0.057(9) Uani 1 1 d . U
H1 H 0.819106 0.530082 0.463084 0.068 Uiso 1 1 calc R U
C2 C 0.6478(11) 0.7616(10) 0.259(2) 0.040(6) Uani 1 1 d . U
H2 H 0.537291 0.730521 0.253858 0.048 Uiso 1 1 calc R U
C3 C 0.3541(8) 0.5300(8) 0.4726(16) 0.041(8) Uani 1 1 d . U
H3 H 0.289578 0.581387 0.525012 0.049 Uiso 1 1 calc R U
C4 C 0.5147(11) 0.7496(11) 0.742(2) 0.040(7) Uani 1 1 d . U
H4 H 0.626971 0.772153 0.752352 0.048 Uiso 1 1 calc R U
C5 C 0.7919(9) 1.0495(8) 0.5251(17) 0.051(9) Uani 1 1 d . U
H5 H 0.851394 1.012084 0.463820 0.062 Uiso 1 1 calc R U
C6 C 0.3099(8) 0.9927(8) 0.4751(16) 0.045(8) Uani 1 1 d . U
H6 H 0.354141 1.037196 0.540632 0.054 Uiso 1 1 calc R U
O1 O 0.7816(6) 0.6837(5) 0.5698(11) 0.045(6) Uani 1 1 d . U
O2 O 0.9839(6) 0.5142(6) 0.5752(12) 0.052(7) Uani 1 1 d . U
O3 O 0.7067(7) 0.7979(7) 0.3607(15) 0.044(6) Uani 1 1 d . U
O4 O 0.7246(7) 0.7655(7) 0.1734(13) 0.050(6) Uani 1 1 d . U
O5 O 0.4958(5) 0.5856(5) 0.4469(10) 0.035(5) Uani 1 1 d . U
O6 O 0.2994(7) 0.4141(6) 0.4325(12) 0.051(7) Uani 1 1 d . U
O7 O 0.4570(7) 0.7578(7) 0.6432(15) 0.042(6) Uani 1 1 d . U
O8 O 0.4340(7) 0.7135(7) 0.8284(15) 0.052(6) Uani 1 1 d . U
O9 O 0.6655(6) 0.9753(5) 0.5584(11) 0.047(6) Uani 1 1 d . U
O10 O 0.8387(6) 1.1660(6) 0.5688(12) 0.055(7) Uani 1 1 d . U
O11 O 0.3856(6) 0.8808(5) 0.4337(11) 0.030(5) Uani 1 1 d . U
O12 O 0.1801(6) 1.0463(5) 0.4332(11) 0.041(6) Uani 1 1 d . U
C7 C 0.1203(10) 0.7132(9) 0.2815(19) 0.058(10) Uani 1 1 d . .
H7A H 0.240598 0.719851 0.288822 0.069 Uiso 1 1 calc R U
H7B H 0.078097 0.677829 0.353829 0.069 Uiso 1 1 calc R U
C8 C 0.0789(13) 0.6054(11) 0.195(2) 0.094(15) Uani 1 1 d . .
H8A H 0.140539 0.514361 0.208468 0.142 Uiso 1 1 calc R U
H8B H 0.106818 0.645265 0.121500 0.142 Uiso 1 1 calc R U
H8C H -0.038260 0.584121 0.196537 0.142 Uiso 1 1 calc R U
C9 C 0.0248(9) 0.7845(9) 0.7955(19) 0.053(11) Uani 1 1 d . .
H9A H 0.057602 0.827296 0.868551 0.063 Uiso 1 1 calc R U
H9B H -0.095522 0.774094 0.793858 0.063 Uiso 1 1 calc R U
C10 C 0.0772(13) 0.8875(9) 0.701(2) 0.051(11) Uani 1 1 d . .
H10A H 0.058037 0.839188 0.629106 0.077 Uiso 1 1 calc R U
H10B H 0.193530 0.910440 0.710323 0.077 Uiso 1 1 calc R U
H10C H 0.013580 0.978826 0.704440 0.077 Uiso 1 1 calc R U
N1 N 0.0536(9) 0.8633(8) 0.2591(17) 0.050(9) Uani 1 1 d . .
H1A H 0.089674 0.926401 0.313001 0.075 Uiso 1 1 calc R U
H1B H -0.057192 0.860042 0.259177 0.075 Uiso 1 1 calc R U
H1C H 0.087733 0.895024 0.191304 0.075 Uiso 1 1 calc R U
N2 N 0.1026(8) 0.6352(8) 0.7823(17) 0.043(8) Uani 1 1 d . .
H2A H 0.212527 0.643577 0.791298 0.065 Uiso 1 1 calc R U
H2B H 0.079084 0.599355 0.713043 0.065 Uiso 1 1 calc R U
H2C H 0.063160 0.572747 0.834719 0.065 Uiso 1 1 calc R U

loop_
_atom_site_aniso_label
_atom_site_aniso_U_11
_atom_site_aniso_U_22
_atom_site_aniso_U_33
_atom_site_aniso_U_23
_atom_site_aniso_U_13
_atom_site_aniso_U_12
Cr1 0.0254(3) 0.0325(4) 0.028(3) -0.0014(7) 0.0010(6) 0.0002(4)
Na1 0.0306(9) 0.0323(9) 0.031(8) -0.0009(19) -0.0011(16) -0.0012(10)
C1 0.034(3) 0.043(4) 0.09(3) -0.011(6) -0.003(6) 0.005(3)
C2 0.031(3) 0.041(3) 0.05(2) 0.003(6) 0.002(6) -0.001(3)
C3 0.035(3) 0.043(3) 0.04(3) 0.000(6) 0.001(6) -0.005(3)
C4 0.026(3) 0.050(3) 0.04(2) -0.011(7) -0.009(6) -0.004(3)
C5 0.032(3) 0.043(3) 0.08(3) -0.003(5) 0.010(6) -0.004(3)
C6 0.032(3) 0.038(3) 0.06(3) -0.009(5) -0.004(5) 0.003(2)
O1 0.0321(19) 0.042(2) 0.06(2) -0.005(4) -0.004(4) 0.0085(18)
O2 0.039(2) 0.046(3) 0.07(2) -0.012(4) -0.008(5) 0.011(2)
O3 0.032(2) 0.049(3) 0.050(19) -0.001(5) 0.002(5) -0.007(2)
O4 0.040(3) 0.059(3) 0.051(19) -0.004(5) 0.008(6) 0.001(2)
O5 0.0268(16) 0.036(2) 0.043(17) -0.005(3) 0.002(3) -0.0076(16)
O6 0.053(3) 0.055(3) 0.05(2) -0.012(5) 0.009(5) -0.023(2)
O7 0.030(3) 0.053(3) 0.04(2) 0.003(5) -0.001(5) 0.000(2)
O8 0.037(3) 0.075(4) 0.04(2) 0.007(6) -0.006(5) -0.005(3)
O9 0.035(2) 0.038(2) 0.070(19) -0.005(4) 0.010(4) -0.0044(18)
O10 0.050(3) 0.042(2) 0.07(2) -0.009(4) 0.012(5) -0.015(2)
O11 0.038(2) 0.041(2) 0.011(18) -0.008(4) -0.005(4) 0.0058(18)
O12 0.039(2) 0.044(2) 0.04(2) -0.010(4) -0.007(4) 0.009(2)
C7 0.041(4) 0.051(4) 0.08(3) 0.006(7) 0.004(7) -0.001(3)
C8 0.063(5) 0.049(5) 0.17(5) -0.021(9) -0.004(10) -0.007(4)
C9 0.042(4) 0.059(5) 0.06(4) -0.016(7) 0.004(7) 0.001(3)
C10 0.066(5) 0.043(4) 0.05(4) 0.006(6) 0.005(9) -0.002(4)
N1 0.047(3) 0.051(4) 0.05(3) 0.003(6) 0.002(6) -0.012(3)
N2 0.039(3) 0.055(4) 0.04(3) 0.004(6) -0.004(5) -0.007(3)

loop_
_atom_type_symbol
_atom_type_description
_atom_type_scat_dispersion_real
_atom_type_scat_dispersion_imag
_atom_type_scat_source
C C -0.0001 0.0005 'International Tables Vol C Tables 4.2.6.8 and 6.1.1.4'
H H 0.0000 0.0000 'International Tables Vol C Tables 4.2.6.8 and 6.1.1.4'
N N 0.0006 0.0010 'International Tables Vol C Tables 4.2.6.8 and 6.1.1.4'
O O 0.0018 0.0018 'International Tables Vol C Tables 4.2.6.8 and 6.1.1.4'
Na Na 0.0097 0.0079 'International Tables Vol C Tables 4.2.6.8 and 6.1.1.4'
Cr Cr 0.1612 0.2220 'International Tables Vol C Tables 4.2.6.8 and 6.1.1.4'

loop_
_geom_angle_atom_site_label_1
_geom_angle_atom_site_label_2
_geom_angle_atom_site_label_3
_geom_angle
_geom_angle_site_symmetry_1
_geom_angle_site_symmetry_3
O3 Cr1 O9 92.5(4) . .
O3 Cr1 O7 178.4(3) . .
O9 Cr1 O7 89.0(4) . .
O3 Cr1 O1 87.5(5) . .
O9 Cr1 O1 88.9(3) . .
O7 Cr1 O1 92.1(4) . .
O3 Cr1 O11 92.2(4) . .
O9 Cr1 O11 90.3(3) . .
O7 Cr1 O11 88.2(4) . .
O1 Cr1 O11 179.2(2) . .
O3 Cr1 O5 88.6(4) . .
O9 Cr1 O5 178.8(4) . .
O7 Cr1 O5 89.9(4) . .
O1 Cr1 O5 91.5(3) . .
O11 Cr1 O5 89.2(3) . .
O6 Na1 O10 174.1(4) . 1_445
O6 Na1 O4 91.2(4) . 2_465
O10 Na1 O4 92.7(5) 1_445 2_465
O6 Na1 O8 92.8(6) . 2_464
O10 Na1 O8 84.0(5) 1_445 2_464
O4 Na1 O8 171.2(3) 2_465 2_464
O6 Na1 O2 86.0(3) . 1_455
O10 Na1 O2 89.5(3) 1_445 1_455
O4 Na1 O2 90.5(5) 2_465 1_455
O8 Na1 O2 97.7(4) 2_464 1_455
O6 Na1 O12 93.4(3) . 1_545
O10 Na1 O12 91.1(2) 1_445 1_545
O4 Na1 O12 88.4(4) 2_465 1_545
O8 Na1 O12 83.5(4) 2_464 1_545
O2 Na1 O12 178.7(5) 1_455 1_545
O6 Na1 C2 106.8(5) . 2_465
O10 Na1 C2 76.1(5) 1_445 2_465
O4 Na1 C2 20.1(3) 2_465 2_465
O8 Na1 C2 159.9(3) 2_464 2_465
O2 Na1 C2 79.2(5) 1_455 2_465
O12 Na1 C2 99.9(4) 1_545 2_465
O6 Na1 C5 161.9(6) . 1_445
O10 Na1 C5 20.0(4) 1_445 1_445
O4 Na1 C5 100.1(5) 2_465 1_445
O8 Na1 C5 74.2(4) 2_464 1_445
O2 Na1 C5 107.8(3) 1_455 1_445
O12 Na1 C5 73.0(2) 1_545 1_445
C2 Na1 C5 87.7(5) 2_465 1_445
O6 Na1 C4 78.8(5) . 2_464
O10 Na1 C4 99.4(5) 1_445 2_464
O4 Na1 C4 154.2(3) 2_465 2_464
O8 Na1 C4 21.2(3) 2_464 2_464
O2 Na1 C4 112.1(4) 1_455 2_464
O12 Na1 C4 68.8(4) 1_545 2_464
C2 Na1 C4 168.0(2) 2_465 2_464
C5 Na1 C4 85.0(5) 1_445 2_464
O2 C1 O1 125.3(16) . .
O2 C1 H1 117.4 . .
O1 C1 H1 117.4 . .
O4 C2 O3 125.1(10) . .
O4 C2 Na1 42.6(10) . 2_564
O3 C2 Na1 166.8(10) . 2_564
O4 C2 H2 117.4 . .
O3 C2 H2 117.4 . .
Na1 C2 H2 75.1 2_564 .
O6 C3 O5 123.7(12) . .
O6 C3 H3 118.1 . .
O5 C3 H3 118.1 . .
O7 C4 O8 125.4(10) . .
O7 C4 Na1 167.6(10) . 2_565
O8 C4 Na1 42.3(10) . 2_565
O7 C4 H4 117.3 . .
O8 C4 H4 117.3 . .
Na1 C4 H4 75.0 2_565 .
O10 C5 O9 123.7(13) . .
O10 C5 Na1 40.8(5) . 1_665
O9 C5 Na1 164.4(11) . 1_665
O10 C5 H5 118.2 . .
O9 C5 H5 118.2 . .
Na1 C5 H5 77.4 1_665 .
O12 C6 O11 123.8(14) . .
O12 C6 H6 118.1 . .
O11 C6 H6 118.1 . .
C1 O1 Cr1 126.8(11) . .
C1 O2 Na1 118.6(9) . 1_655
C2 O3 Cr1 124.7(7) . .
C2 O4 Na1 117.3(9) . 2_564
C3 O5 Cr1 125.0(8) . .
C3 O6 Na1 125.2(10) . .
C4 O7 Cr1 127.1(8) . .
C4 O8 Na1 116.5(9) . 2_565
C5 O9 Cr1 128.1(9) . .
C5 O10 Na1 119.2(8) . 1_665
C6 O11 Cr1 125.8(11) . .
C6 O12 Na1 119.2(8) . 1_565
C8 C7 N1 113.8(16) . .
C8 C7 H7A 108.8 . .
N1 C7 H7A 108.8 . .
C8 C7 H7B 108.8 . .
N1 C7 H7B 108.8 . .
H7A C7 H7B 107.7 . .
C7 C8 H8A 109.5 . .
C7 C8 H8B 109.5 . .
H8A C8 H8B 109.5 . .
C7 C8 H8C 109.5 . .
H8A C8 H8C 109.5 . .
H8B C8 H8C 109.5 . .
N2 C9 C10 110.4(13) . .
N2 C9 H9A 109.6 . .
C10 C9 H9A 109.6 . .
N2 C9 H9B 109.6 . .
C10 C9 H9B 109.6 . .
H9A C9 H9B 108.1 . .
C9 C10 H10A 109.5 . .
C9 C10 H10B 109.5 . .
H10A C10 H10B 109.5 . .
C9 C10 H10C 109.5 . .
H10A C10 H10C 109.5 . .
H10B C10 H10C 109.5 . .
C7 N1 H1A 109.5 . .
C7 N1 H1B 109.5 . .
H1A N1 H1B 109.5 . .
C7 N1 H1C 109.5 . .
H1A N1 H1C 109.5 . .
H1B N1 H1C 109.5 . .
C9 N2 H2A 109.5 . .
C9 N2 H2B 109.5 . .
H2A N2 H2B 109.5 . .
C9 N2 H2C 109.5 . .
H2A N2 H2C 109.5 . .
H2B N2 H2C 109.5 . .

loop_
_geom_bond_atom_site_label_1
_geom_bond_atom_site_label_2
_geom_bond_distance
_geom_bond_site_symmetry_2
Cr1 O3 1.948(16) .
Cr1 O9 1.963(6) .
Cr1 O7 1.966(15) .
Cr1 O1 1.972(7) .
Cr1 O11 1.973(8) .
Cr1 O5 1.975(6) .
Na1 O6 2.295(8) .
Na1 O10 2.323(7) 1_445
Na1 O4 2.333(18) 2_465
Na1 O8 2.34(2) 2_464
Na1 O2 2.372(8) 1_455
Na1 O12 2.384(7) 1_545
Na1 C2 3.06(3) 2_465
Na1 C5 3.101(8) 1_445
Na1 C4 3.11(3) 2_464
C1 O2 1.234(14) .
C1 O1 1.261(11) .
C1 H1 0.9300 .
C2 O4 1.19(3) .
C2 O3 1.31(3) .
C2 H2 0.9300 .
C3 O6 1.212(12) .
C3 O5 1.280(8) .
C3 H3 0.9300 .
C4 O7 1.24(3) .
C4 O8 1.25(3) .
C4 H4 0.9300 .
C5 O10 1.213(13) .
C5 O9 1.276(10) .
C5 H5 0.9300 .
C6 O12 1.240(12) .
C6 O11 1.266(11) .
C6 H6 0.9300 .
C7 C8 1.43(3) .
C7 N1 1.460(12) .
C7 H7A 0.9700 .
C7 H7B 0.9700 .
C8 H8A 0.9600 .
C8 H8B 0.9600 .
C8 H8C 0.9600 .
C9 N2 1.476(10) .
C9 C10 1.50(2) .
C9 H9A 0.9700 .
C9 H9B 0.9700 .
C10 H10A 0.9600 .
C10 H10B 0.9600 .
C10 H10C 0.9600 .
N1 H1A 0.8900 .
N1 H1B 0.8900 .
N1 H1C 0.8900 .
N2 H2A 0.8900 .
N2 H2B 0.8900 .
N2 H2C 0.8900 .
